data_7223967
loop_
_publ_author_name
'Klepov, Vladislav V.'
'Vologzhanina, Anna V.'
'Alekseev, Evgeny V.'
'Pushkin, Denis V.'
'Serezhkina, Larisa B.'
'Sergeeva, Olga A.'
'Knyazev, Aleksandr V.'
'Serezhkin, Viktor N.'

_publ_section_title
;
 Structural diversity of uranyl acrylates
;
_journal_issue 10
_journal_name_full CrystEngComm
_journal_page_first 1723
_journal_paper_doi 10.1039/C5CE01957E
_journal_volume 18
_journal_year 2016
_chemical_formula_moiety 'C6 H10 O8 U'
_chemical_formula_sum 'C6 H10 O8 U'
_chemical_formula_weight 448.17
_chemical_name_common Bis(acrylato-O,O')(diaqua)(dioxo)uranium(vi)
_chemical_name_systematic
;
 ?
;
_space_group_crystal_system monoclinic
_space_group_IT_number 14
_space_group_name_Hall '-P 2yn'
_space_group_name_H-M_alt 'P 1 21/n 1'
_symmetry_space_group_name_Hall '-P 2yn'
_symmetry_space_group_name_H-M 'P 1 21/n 1'
_atom_sites_solution_hydrogens mixed
_audit_creation_date 2015-11-29
_audit_creation_method
;
Olex2 1.2
(compiled 2015.09.30 svn.r3233 for OlexSys, GUI svn.r5103)
;
_audit_update_record
;
2015-11-30 deposited with the CCDC.
2016-01-22 downloaded from the CCDC.
;
_cell_angle_alpha 90
_cell_angle_beta 107.093(2)
_cell_angle_gamma 90
_cell_formula_units_Z 4
_cell_length_a 10.7059(10)
_cell_length_b 7.7322(7)
_cell_length_c 13.5945(12)
_cell_measurement_reflns_used 1384
_cell_measurement_temperature 150(2)
_cell_measurement_theta_max 29.03
_cell_measurement_theta_min 3.08
_cell_volume 1075.65(17)
_computing_cell_refinement 'APEX2 (Bruker, 2005)'
_computing_data_collection 'APEX2 (Bruker, 2005)'
_computing_data_reduction 'APEX2 (Bruker, 2005)'
_computing_molecular_graphics 'Olex2 (Dolomanov et al., 2009)'
_computing_publication_material 'Olex2 (Dolomanov et al., 2009)'
_computing_structure_refinement 'XL (Sheldrick, 2008)'
_computing_structure_solution 'SHELXTL ver. 5.1 (Sheldrick, 2008)'
_diffrn_ambient_temperature 150
_diffrn_detector_area_resol_mean 8
_diffrn_measured_fraction_theta_full 0.998
_diffrn_measured_fraction_theta_max 0.999
_diffrn_measurement_device_type apex
_diffrn_measurement_method '\w and \f scans'
_diffrn_radiation_monochromator graphite
_diffrn_radiation_type MoK\a
_diffrn_radiation_wavelength 0.71073
_diffrn_reflns_av_R_equivalents 0.0586
_diffrn_reflns_av_unetI/netI 0.0520
_diffrn_reflns_laue_measured_fraction_full 0.998
_diffrn_reflns_laue_measured_fraction_max 0.999
_diffrn_reflns_limit_h_max 15
_diffrn_reflns_limit_h_min -15
_diffrn_reflns_limit_k_max 10
_diffrn_reflns_limit_k_min -10
_diffrn_reflns_limit_l_max 19
_diffrn_reflns_limit_l_min -19
_diffrn_reflns_number 13552
_diffrn_reflns_point_group_measured_fraction_full 0.998
_diffrn_reflns_point_group_measured_fraction_max 0.999
_diffrn_reflns_theta_full 25.242
_diffrn_reflns_theta_max 30.000
_diffrn_reflns_theta_min 2.141
_diffrn_source 'sealed tube'
_exptl_absorpt_coefficient_mu 15.111
_exptl_absorpt_correction_T_max 0.903
_exptl_absorpt_correction_T_min 0.796
_exptl_absorpt_correction_type multi-scan
_exptl_absorpt_process_details 'SADABS (Sheldrick, 1998)'
_exptl_crystal_colour yellow
_exptl_crystal_colour_primary yellow
_exptl_crystal_density_diffrn 2.767
_exptl_crystal_description plate
_exptl_crystal_F_000 808
_exptl_crystal_size_max 0.26
_exptl_crystal_size_mid 0.19
_exptl_crystal_size_min 0.03
_refine_diff_density_max 2.079
_refine_diff_density_min -1.584
_refine_diff_density_rms 0.198
_refine_ls_extinction_method none
_refine_ls_goodness_of_fit_ref 0.997
_refine_ls_hydrogen_treatment constr
_refine_ls_matrix_type full
_refine_ls_number_parameters 124
_refine_ls_number_reflns 3131
_refine_ls_number_restraints 36
_refine_ls_restrained_S_all 0.994
_refine_ls_R_factor_all 0.0763
_refine_ls_R_factor_gt 0.0226
_refine_ls_shift/su_max 0.007
_refine_ls_shift/su_mean 0.002
_refine_ls_structure_factor_coef Fsqd
_refine_ls_weighting_details 'w=1/[\s^2^(Fo^2^)+(0.0182P)^2^+2.1060P] where P=(Fo^2^+2Fc^2^)/3'
_refine_ls_weighting_scheme calc
_refine_ls_wR_factor_gt 0.0548
_refine_ls_wR_factor_ref 0.0855
_reflns_Friedel_coverage 0.000
_reflns_number_gt 1086
_reflns_number_total 3131
_reflns_threshold_expression 'I > 2\s(I)'
_cod_data_source_file c5ce01957e2.cif
_cod_data_source_block fin
_cod_depositor_comments 'Adding full bibliography for 7223964--7223968.cif.'
_cod_database_code 7223967
_shelxl_version_number 2014-3
_shelx_space_group_comment
;
The symmetry employed for this shelxl refinement is uniquely defined
by the following loop, which should always be used as a source of
symmetry information in preference to the above space-group names.
They are only intended as comments.
;
_olex2_refinement_description
;
1. Fixed Uiso
 At 1.2 times of:
  All C(H) groups, All C(H,H) groups
 At 1.5 times of:
  All O(H,H) groups
2. Uiso/Uaniso restraints and constraints
Uanis(C1) \\sim Ueq, Uanis(C2) \\sim Ueq, Uanis(O1) \\sim Ueq: with sigma of
0.005 and sigma for terminal atoms of 0.005
Uanis(O4) \\sim Ueq, Uanis(O1) \\sim Ueq, Uanis(O6) \\sim Ueq: with sigma of
0.006 and sigma for terminal atoms of 0.006
Uanis(O7) \\sim Ueq: with sigma of 0.008 and sigma for terminal atoms of 0.008
Uanis(C3) = Uanis(C4)
Uanis(O5) = Uanis(O8)
3.a Riding coordinates:
 O5(H5A,H5B), O8(H8A,H8B)
3.b Aromatic/amide H refined with riding coordinates:
 C2(H2), C5(H5)
3.c X=CH2 refined with riding coordinates:
 C3(H3A,H3B), C6(H6A,H6B)
;
_olex2_submission_special_instructions 'No special instructions were received'

loop_
_space_group_symop_operation_xyz
'x, y, z'
'-x+1/2, y+1/2, -z+1/2'
'-x, -y, -z'
'x-1/2, -y-1/2, z-1/2'

loop_
_atom_site_label
_atom_site_type_symbol
_atom_site_fract_x
_atom_site_fract_y
_atom_site_fract_z
_atom_site_U_iso_or_equiv
_atom_site_adp_type
_atom_site_occupancy
_atom_site_site_symmetry_order
_atom_site_calc_flag
_atom_site_refinement_flags_posn
_atom_site_refinement_flags_adp
U1 U -0.00010(11) -0.00013(14) 0.25005(10) 0.01224(8) Uani 1 1 d . .
C1 C 0.0472(17) -0.340(2) 0.3479(14) 0.009(3) Uani 1 1 d . U
C2 C 0.080(2) -0.511(2) 0.4015(16) 0.013(4) Uani 1 1 d . U
H2 H 0.0119 -0.5891 0.4018 0.016 Uiso 1 1 calc R .
C3 C 0.2000(19) -0.553(3) 0.4473(15) 0.021(3) Uani 1 1 d . .
H3A H 0.2687 -0.4749 0.4474 0.025 Uiso 1 1 calc R .
H3B H 0.2195 -0.6614 0.4809 0.025 Uiso 1 1 calc R .
C4 C -0.048(2) 0.336(3) 0.1525(16) 0.021(3) Uani 1 1 d . .
C5 C -0.074(2) 0.497(2) 0.0976(17) 0.026(5) Uani 1 1 d . .
H5 H -0.0017 0.5610 0.0901 0.031 Uiso 1 1 calc R .
C6 C -0.197(2) 0.562(3) 0.0553(19) 0.029(5) Uani 1 1 d . .
H6A H -0.2709 0.5007 0.0616 0.034 Uiso 1 1 calc R .
H6B H -0.2082 0.6697 0.0197 0.034 Uiso 1 1 calc R .
O1 O -0.0170(13) -0.0839(17) 0.1251(10) 0.012(3) Uani 1 1 d . U
O2 O 0.0141(16) 0.0883(19) 0.3717(12) 0.029(4) Uani 1 1 d . .
O3 O 0.1380(14) -0.2507(19) 0.3275(12) 0.014(4) Uani 1 1 d . .
O4 O -0.0679(15) -0.2789(19) 0.3173(12) 0.015(4) Uani 1 1 d . U
O5 O -0.2358(13) -0.0408(19) 0.2173(12) 0.0203(8) Uani 1 1 d . .
H5A H -0.2977 0.0509 0.2027 0.030 Uiso 1 1 d R .
H5B H -0.2728 -0.1193 0.2547 0.030 Uiso 1 1 d R .
O6 O -0.1385(14) 0.2498(18) 0.1732(10) 0.018(3) Uani 1 1 d . U
O7 O 0.0688(14) 0.2797(19) 0.1816(12) 0.020(4) Uani 1 1 d . U
O8 O 0.2380(13) 0.0388(19) 0.2836(12) 0.0203(8) Uani 1 1 d . .
H8A H 0.2745 0.1167 0.2455 0.030 Uiso 1 1 d R .
H8B H 0.2996 -0.0531 0.2977 0.030 Uiso 1 1 d R .

loop_
_atom_site_aniso_label
_atom_site_aniso_U_11
_atom_site_aniso_U_22
_atom_site_aniso_U_33
_atom_site_aniso_U_23
_atom_site_aniso_U_13
_atom_site_aniso_U_12
U1 0.00908(11) 0.00899(11) 0.01901(12) 0.00011(11) 0.00467(8) -0.00005(9)
C1 0.008(4) 0.008(5) 0.013(5) -0.004(4) 0.008(4) 0.000(4)
C2 0.017(6) 0.007(6) 0.014(6) 0.005(4) 0.002(4) 0.000(4)
C3 0.022(6) 0.016(6) 0.017(5) 0.004(5) -0.005(4) 0.000(5)
C4 0.022(6) 0.016(6) 0.017(5) 0.004(5) -0.005(4) 0.000(5)
C5 0.032(8) 0.020(8) 0.024(8) -0.008(6) 0.007(6) -0.001(6)
C6 0.031(9) 0.017(8) 0.037(10) 0.001(8) 0.008(8) 0.005(7)
O1 0.012(4) 0.015(5) 0.006(4) -0.004(4) 0.000(3) -0.004(4)
O2 0.028(7) 0.015(6) 0.045(8) -0.008(5) 0.015(6) -0.003(5)
O3 0.006(6) 0.007(6) 0.031(7) 0.002(5) 0.008(5) -0.001(5)
O4 0.011(5) 0.009(5) 0.024(5) 0.001(4) 0.004(4) 0.002(4)
O5 0.0101(15) 0.0142(17) 0.038(2) 0.0065(14) 0.0087(15) 0.0007(12)
O6 0.018(5) 0.016(5) 0.020(5) 0.002(4) 0.005(4) 0.003(4)
O7 0.010(5) 0.017(5) 0.035(6) 0.001(4) 0.011(4) 0.002(4)
O8 0.0101(15) 0.0142(17) 0.038(2) 0.0065(14) 0.0087(15) 0.0007(12)

loop_
_atom_type_symbol
_atom_type_description
_atom_type_scat_dispersion_real
_atom_type_scat_dispersion_imag
_atom_type_scat_source
C C 0.0033 0.0016 'International Tables Vol C Tables 4.2.6.8 and 6.1.1.4'
H H 0.0000 0.0000 'International Tables Vol C Tables 4.2.6.8 and 6.1.1.4'
O O 0.0106 0.0060 'International Tables Vol C Tables 4.2.6.8 and 6.1.1.4'
U U -9.6767 9.6646 'International Tables Vol C Tables 4.2.6.8 and 6.1.1.4'

loop_
_geom_angle_atom_site_label_1
_geom_angle_atom_site_label_2
_geom_angle_atom_site_label_3
_geom_angle
C4 U1 C1 179.8(8)
O1 U1 C1 93.6(6)
O1 U1 C4 86.3(6)
O1 U1 O3 90.1(6)
O1 U1 O4 94.3(6)
O1 U1 O5 88.3(6)
O1 U1 O6 90.1(5)
O1 U1 O7 85.4(6)
O1 U1 O8 91.7(6)
O2 U1 C1 88.0(6)
O2 U1 C4 92.1(7)
O2 U1 O1 178.3(9)
O2 U1 O3 91.6(6)
O2 U1 O4 86.9(6)
O2 U1 O5 91.2(6)
O2 U1 O6 88.2(6)
O2 U1 O7 93.4(6)
O2 U1 O8 88.8(7)
O3 U1 C1 25.9(5)
O3 U1 C4 154.3(6)
O3 U1 O4 51.6(4)
O3 U1 O7 128.2(5)
O4 U1 C1 25.7(5)
O4 U1 C4 154.1(6)
O4 U1 O7 179.7(7)
O5 U1 C1 89.9(5)
O5 U1 C4 89.9(6)
O5 U1 O3 115.5(5)
O5 U1 O4 64.3(5)
O5 U1 O6 64.3(5)
O5 U1 O7 115.8(5)
O5 U1 O8 179.6(7)
O6 U1 C1 153.9(5)
O6 U1 C4 25.9(5)
O6 U1 O3 179.8(7)
O6 U1 O4 128.2(5)
O6 U1 O7 52.0(4)
O6 U1 O8 116.1(5)
O7 U1 C1 154.1(5)
O7 U1 C4 26.1(5)
O8 U1 C1 89.7(5)
O8 U1 C4 90.6(5)
O8 U1 O3 64.1(5)
O8 U1 O4 115.3(5)
O8 U1 O7 64.6(5)
C2 C1 U1 176.4(13)
O3 C1 U1 57.5(10)
O3 C1 C2 119.4(17)
O4 C1 U1 59.8(10)
O4 C1 C2 123.5(18)
O4 C1 O3 117.1(17)
C1 C2 H2 118.7
C3 C2 C1 120.9(19)
C3 C2 H2 120.3
C2 C3 H3A 119.2
C2 C3 H3B 120.8
H3A C3 H3B 120.0
C5 C4 U1 176.2(15)
O6 C4 U1 58.3(10)
O6 C4 C5 122(2)
O7 C4 U1 61.7(11)
O7 C4 C5 119(2)
O7 C4 O6 119.8(18)
C4 C5 H5 118.9
C6 C5 C4 124(2)
C6 C5 H5 117.3
C5 C6 H6A 121.1
C5 C6 H6B 118.8
H6A C6 H6B 120.0
C1 O3 U1 96.6(11)
C1 O4 U1 94.6(12)
U1 O5 H5A 124.0
U1 O5 H5B 123.6
H5A O5 H5B 102.4
C4 O6 U1 95.8(12)
C4 O7 U1 92.2(13)
U1 O8 H8A 123.0
U1 O8 H8B 124.3
H8A O8 H8B 102.2

loop_
_geom_bond_atom_site_label_1
_geom_bond_atom_site_label_2
_geom_bond_distance
U1 C1 2.918(19)
U1 C4 2.89(2)
U1 O1 1.777(12)
U1 O2 1.755(16)
U1 O3 2.477(15)
U1 O4 2.529(15)
U1 O5 2.451(13)
U1 O6 2.472(14)
U1 O7 2.549(16)
U1 O8 2.472(13)
C1 C2 1.50(2)
C1 O3 1.29(2)
C1 O4 1.27(2)
C2 H2 0.9500
C2 C3 1.29(3)
C3 H3A 0.9500
C3 H3B 0.9500
C4 C5 1.44(3)
C4 O6 1.27(3)
C4 O7 1.27(2)
C5 H5 0.9500
C5 C6 1.37(3)
C6 H6A 0.9500
C6 H6B 0.9500
O5 H5A 0.9501
O5 H5B 0.9501
O8 H8A 0.9499
O8 H8B 0.9501

loop_
_geom_torsion_atom_site_label_1
_geom_torsion_atom_site_label_2
_geom_torsion_atom_site_label_3
_geom_torsion_atom_site_label_4
_geom_torsion
C2 C1 O3 U1 -178.0(14)
C2 C1 O4 U1 178.3(16)
C5 C4 O6 U1 175.5(18)
C5 C4 O7 U1 -175.6(17)
O3 C1 C2 C3 15(3)
O3 C1 O4 U1 -4.6(18)
O4 C1 C2 C3 -167(2)
O4 C1 O3 U1 4.7(18)
O6 C4 C5 C6 -6(3)
O6 C4 O7 U1 5(2)
O7 C4 C5 C6 174(2)
O7 C4 O6 U1 -5(2)
